data_4301445
loop_
_publ_author_name
'Genevieve M. Halpenny'
'Pradip K. Mascharak'

_publ_contact_author_address
;
Department of Chemistry and Biochemistry,
University of California, Santa Cruz,
1156 High Street,
Santa Cruz, CA 95064
USA
;
_publ_contact_author_email pradip@chemsitry.ucsc.edu
_publ_contact_author_fax '+1 831 459 2935'
_publ_contact_author_name 'Pradip Mascharak'
_publ_contact_author_phone '+1 831 459 4251'
_publ_section_title
;
Accelerated Photorelease of NO from {Ru-NO}6 Nitrosyls Containing
Carboxamido-N and Carboxylato-O Donors: Syntheses, Structures, and
Photochemistry
;
_journal_name_full 'Inorganic Chemistry'
_journal_page_first 1490
_journal_page_last 1497
_journal_paper_doi 10.1021/ic801748t
_journal_volume 48
_journal_year 2009
_chemical_formula_moiety 'C28 H22 N5 O4 Ru, B F4'
_chemical_formula_sum 'C28 H22 B F4 N5 O4 Ru'
_chemical_formula_weight 680.39
_chemical_name_systematic
; 
 ? 
;
_space_group_IT_number 2
_symmetry_cell_setting triclinic
_symmetry_space_group_name_Hall '-P 1'
_symmetry_space_group_name_H-M 'P -1'
_atom_sites_solution_hydrogens geom
_atom_sites_solution_primary direct
_atom_sites_solution_secondary difmap
_audit_creation_method SHELXL-97
_cell_angle_alpha 98.244(3)
_cell_angle_beta 99.337(3)
_cell_angle_gamma 101.954(3)
_cell_formula_units_Z 2
_cell_length_a 7.3221(17)
_cell_length_b 12.982(3)
_cell_length_c 15.497(4)
_cell_measurement_reflns_used 3408
_cell_measurement_temperature 153(2)
_cell_measurement_theta_max 23.58
_cell_measurement_theta_min 2.30
_cell_volume 1397.9(6)
_computing_cell_refinement 'Bruker SAINT v7.34'
_computing_data_collection 'Bruker APEX-II v2.1'
_computing_data_reduction 'Bruker SAINT v7.34'
_computing_structure_refinement 'SHELXL-97 (Sheldrick, 1997)'
_computing_structure_solution 'SHELXS-97 (Sheldrick, 1990)'
_diffrn_ambient_temperature 153(2)
_diffrn_detector_area_resol_mean 83.33
_diffrn_measured_fraction_theta_full 0.973
_diffrn_measured_fraction_theta_max 0.973
_diffrn_measurement_device_type 'Bruker APEX-II'
_diffrn_measurement_method \w/2\q-scans
_diffrn_radiation_monochromator graphite
_diffrn_radiation_source 'fine-focus sealed tube'
_diffrn_radiation_type MoK\a
_diffrn_radiation_wavelength 0.71073
_diffrn_reflns_av_R_equivalents 0.0354
_diffrn_reflns_av_sigmaI/netI 0.0588
_diffrn_reflns_limit_h_max 9
_diffrn_reflns_limit_h_min -9
_diffrn_reflns_limit_k_max 16
_diffrn_reflns_limit_k_min -16
_diffrn_reflns_limit_l_max 19
_diffrn_reflns_limit_l_min -19
_diffrn_reflns_number 12573
_diffrn_reflns_theta_full 26.58
_diffrn_reflns_theta_max 26.58
_diffrn_reflns_theta_min 1.92
_exptl_absorpt_coefficient_mu 0.632
_exptl_absorpt_correction_T_max 0.9631
_exptl_absorpt_correction_T_min 0.9395
_exptl_absorpt_correction_type empirical
_exptl_absorpt_process_details 'Sheldrick, 2006'
_exptl_crystal_colour 'dark red'
_exptl_crystal_density_diffrn 1.616
_exptl_crystal_density_method 'not measured'
_exptl_crystal_description blade
_exptl_crystal_F_000 684
_exptl_crystal_size_max 0.10
_exptl_crystal_size_mid 0.08
_exptl_crystal_size_min 0.06
_refine_diff_density_max 0.630
_refine_diff_density_min -0.498
_refine_diff_density_rms 0.086
_refine_ls_extinction_method none
_refine_ls_goodness_of_fit_ref 1.017
_refine_ls_hydrogen_treatment mixed
_refine_ls_matrix_type full
_refine_ls_number_parameters 396
_refine_ls_number_reflns 5680
_refine_ls_number_restraints 0
_refine_ls_restrained_S_all 1.017
_refine_ls_R_factor_all 0.0663
_refine_ls_R_factor_gt 0.0428
_refine_ls_shift/su_max 0.001
_refine_ls_shift/su_mean 0.000
_refine_ls_structure_factor_coef Fsqd
_refine_ls_weighting_details 'calc w=1/[\s^2^(Fo^2^)+(0.0478P)^2^+0.3285P] where P=(Fo^2^+2Fc^2^)/3'
_refine_ls_weighting_scheme calc
_refine_ls_wR_factor_gt 0.0903
_refine_ls_wR_factor_ref 0.0995
_reflns_number_gt 4360
_reflns_number_total 5680
_reflns_threshold_expression >2sigma(I)
_cod_data_source_file ic801748t_si_002_1.cif
_cod_data_source_block xsc07024
_cod_database_code 4301445

loop_
_symmetry_equiv_pos_as_xyz
'x, y, z'
'-x, -y, -z'

loop_
_atom_site_label
_atom_site_type_symbol
_atom_site_fract_x
_atom_site_fract_y
_atom_site_fract_z
_atom_site_U_iso_or_equiv
_atom_site_adp_type
_atom_site_occupancy
_atom_site_symmetry_multiplicity
_atom_site_calc_flag
_atom_site_refinement_flags
_atom_site_disorder_assembly
_atom_site_disorder_group
Ru1 Ru 0.45290(4) 0.18372(2) 0.677784(19) 0.02978(11) Uani 1 1 d . . .
O1 O 0.2760(4) 0.0005(2) 0.43060(18) 0.0554(9) Uani 1 1 d . . .
O2 O 0.2222(3) 0.23758(19) 0.63888(15) 0.0326(6) Uani 1 1 d . . .
O3 O -0.0183(4) 0.2956(2) 0.68325(18) 0.0456(7) Uani 1 1 d . . .
O4 O 0.7654(4) 0.0908(2) 0.73927(17) 0.0525(8) Uani 1 1 d . . .
N1 N 0.2599(4) 0.0311(2) 0.6604(2) 0.0390(8) Uani 1 1 d . . .
N2 N 0.4294(5) 0.1374(3) 0.54846(19) 0.0378(8) Uani 1 1 d . . .
N3 N 0.6092(4) 0.3257(3) 0.6535(2) 0.0346(8) Uani 1 1 d . . .
H3N1 H 0.573(5) 0.385(3) 0.677(2) 0.042 Uiso 1 1 d . . .
H3N2 H 0.718(6) 0.335(3) 0.682(3) 0.042 Uiso 1 1 d . . .
N4 N 0.4138(4) 0.2667(2) 0.80319(18) 0.0295(7) Uani 1 1 d . . .
N5 N 0.6452(4) 0.1304(2) 0.71242(19) 0.0361(8) Uani 1 1 d . . .
C1 C 0.1752(6) -0.0187(3) 0.7215(3) 0.0442(10) Uani 1 1 d . . .
C2 C 0.2240(7) 0.0244(4) 0.8115(3) 0.0568(12) Uani 1 1 d . . .
H2A H 0.3206 0.0885 0.8323 0.068 Uiso 1 1 calc R . .
C3 C 0.1342(8) -0.0246(4) 0.8707(4) 0.0755(16) Uani 1 1 d . . .
H3A H 0.1686 0.0062 0.9321 0.091 Uiso 1 1 calc R . .
C4 C -0.0084(8) -0.1200(4) 0.8419(4) 0.0755(16) Uani 1 1 d . . .
H4A H -0.0731 -0.1522 0.8832 0.091 Uiso 1 1 calc R . .
C5 C -0.0521(7) -0.1652(4) 0.7552(4) 0.0647(14) Uani 1 1 d . . .
H5A H -0.1452 -0.2310 0.7363 0.078 Uiso 1 1 calc R . .
C6 C 0.0363(6) -0.1175(3) 0.6916(3) 0.0529(12) Uani 1 1 d . . .
C7 C 0.0003(6) -0.1646(3) 0.6023(4) 0.0555(13) Uani 1 1 d . . .
H7A H -0.0885 -0.2318 0.5819 0.067 Uiso 1 1 calc R . .
C8 C 0.0894(6) -0.1162(3) 0.5443(3) 0.0507(12) Uani 1 1 d . . .
H8A H 0.0650 -0.1491 0.4834 0.061 Uiso 1 1 calc R . .
C9 C 0.2201(6) -0.0158(3) 0.5753(3) 0.0415(10) Uani 1 1 d . . .
C10 C 0.3120(6) 0.0410(3) 0.5103(3) 0.0429(11) Uani 1 1 d . . .
C11 C 0.5142(5) 0.2168(3) 0.5044(2) 0.0397(10) Uani 1 1 d . . .
C12 C 0.5118(6) 0.2041(4) 0.4129(3) 0.0494(12) Uani 1 1 d . . .
H12A H 0.4502 0.1374 0.3751 0.059 Uiso 1 1 calc R . .
C13 C 0.6003(6) 0.2900(4) 0.3771(3) 0.0539(12) Uani 1 1 d . . .
C14 C 0.6870(6) 0.3893(5) 0.4309(3) 0.0595(13) Uani 1 1 d . . .
C15 C 0.6873(6) 0.4005(4) 0.5218(3) 0.0492(11) Uani 1 1 d . . .
H15A H 0.7453 0.4676 0.5596 0.059 Uiso 1 1 calc R . .
C16 C 0.6040(5) 0.3150(3) 0.5574(2) 0.0371(9) Uani 1 1 d . . .
C17 C 0.5980(8) 0.2711(5) 0.2773(3) 0.0754(17) Uani 1 1 d . . .
H17A H 0.7289 0.2874 0.2674 0.113 Uiso 1 1 calc R . .
H17B H 0.5268 0.3177 0.2491 0.113 Uiso 1 1 calc R . .
H17C H 0.5366 0.1960 0.2513 0.113 Uiso 1 1 calc R . .
C18 C 0.7804(7) 0.4819(5) 0.3934(4) 0.0793(17) Uani 1 1 d . . .
H18A H 0.6886 0.4954 0.3453 0.119 Uiso 1 1 calc R . .
H18B H 0.8895 0.4653 0.3699 0.119 Uiso 1 1 calc R . .
H18C H 0.8241 0.5458 0.4403 0.119 Uiso 1 1 calc R . .
C19 C 0.2527(5) 0.3004(3) 0.7926(2) 0.0319(8) Uani 1 1 d . . .
C20 C 0.1883(6) 0.3534(3) 0.8616(3) 0.0406(9) Uani 1 1 d . . .
H20A H 0.0724 0.3757 0.8504 0.049 Uiso 1 1 calc R . .
C21 C 0.2934(6) 0.3728(4) 0.9451(3) 0.0483(11) Uani 1 1 d . . .
H21A H 0.2511 0.4090 0.9930 0.058 Uiso 1 1 calc R . .
C22 C 0.4650(6) 0.3395(3) 0.9612(2) 0.0378(9) Uani 1 1 d . . .
C23 C 0.5788(6) 0.3563(4) 1.0473(2) 0.0483(11) Uani 1 1 d . . .
H23A H 0.5373 0.3893 1.0969 0.058 Uiso 1 1 calc R . .
C24 C 0.7450(6) 0.3262(3) 1.0600(3) 0.0479(11) Uani 1 1 d . . .
H24A H 0.8181 0.3362 1.1184 0.058 Uiso 1 1 calc R . .
C25 C 0.8100(6) 0.2801(4) 0.9872(3) 0.0498(11) Uani 1 1 d . . .
H25A H 0.9301 0.2620 0.9963 0.060 Uiso 1 1 calc R . .
C26 C 0.7026(6) 0.2607(3) 0.9031(3) 0.0439(10) Uani 1 1 d . . .
H26A H 0.7483 0.2284 0.8546 0.053 Uiso 1 1 calc R . .
C27 C 0.5259(5) 0.2877(3) 0.8877(2) 0.0324(8) Uani 1 1 d . . .
C28 C 0.1389(5) 0.2766(3) 0.6993(2) 0.0335(8) Uani 1 1 d . . .
B1 B 0.7644(7) 0.5504(4) 0.8025(4) 0.0489(13) Uani 1 1 d . . .
F1 F 0.7965(3) 0.64610(18) 0.85891(15) 0.0507(6) Uani 1 1 d . . .
F2 F 0.5703(3) 0.50222(19) 0.78068(18) 0.0619(7) Uani 1 1 d . . .
F3 F 0.8485(5) 0.4813(2) 0.8411(3) 0.1279(17) Uani 1 1 d . . .
F4 F 0.8292(6) 0.5669(3) 0.7276(2) 0.1295(17) Uani 1 1 d . . .

loop_
_atom_site_aniso_label
_atom_site_aniso_U_11
_atom_site_aniso_U_22
_atom_site_aniso_U_33
_atom_site_aniso_U_23
_atom_site_aniso_U_13
_atom_site_aniso_U_12
Ru1 0.02465(16) 0.03872(18) 0.02502(16) 0.00046(11) 0.00048(11) 0.01248(12)
O1 0.063(2) 0.069(2) 0.0315(15) -0.0123(14) -0.0072(14) 0.0372(17)
O2 0.0252(13) 0.0402(14) 0.0306(13) 0.0006(11) 0.0009(11) 0.0115(11)
O3 0.0255(15) 0.0639(18) 0.0483(17) 0.0058(14) 0.0024(13) 0.0196(14)
O4 0.0541(19) 0.070(2) 0.0360(15) -0.0042(14) -0.0067(14) 0.0414(17)
N1 0.0361(19) 0.0354(17) 0.0414(19) 0.0018(15) -0.0056(15) 0.0129(15)
N2 0.0369(19) 0.050(2) 0.0281(16) -0.0007(15) 0.0011(14) 0.0236(16)
N3 0.0232(16) 0.052(2) 0.0281(17) 0.0019(15) 0.0015(13) 0.0145(16)
N4 0.0244(16) 0.0352(16) 0.0291(15) 0.0043(13) 0.0056(13) 0.0082(13)
N5 0.0355(18) 0.0469(19) 0.0262(16) -0.0009(14) 0.0006(14) 0.0197(16)
C1 0.040(2) 0.037(2) 0.051(3) 0.011(2) -0.002(2) 0.0048(19)
C2 0.064(3) 0.052(3) 0.050(3) 0.021(2) 0.008(2) -0.003(2)
C3 0.093(4) 0.070(3) 0.059(3) 0.026(3) 0.010(3) 0.001(3)
C4 0.078(4) 0.064(3) 0.079(4) 0.038(3) 0.008(3) -0.005(3)
C5 0.052(3) 0.051(3) 0.083(4) 0.026(3) -0.003(3) -0.002(2)
C6 0.040(3) 0.044(2) 0.071(3) 0.013(2) -0.008(2) 0.013(2)
C7 0.040(3) 0.036(2) 0.082(4) 0.006(2) -0.008(3) 0.008(2)
C8 0.039(2) 0.048(2) 0.055(3) -0.011(2) -0.019(2) 0.021(2)
C9 0.036(2) 0.044(2) 0.043(2) -0.0039(19) -0.0086(19) 0.0263(19)
C10 0.040(2) 0.048(2) 0.039(2) -0.0058(19) -0.0086(19) 0.029(2)
C11 0.033(2) 0.065(3) 0.0266(19) 0.0058(19) 0.0042(17) 0.028(2)
C12 0.046(3) 0.080(3) 0.032(2) 0.007(2) 0.0057(19) 0.040(2)
C13 0.044(3) 0.095(4) 0.037(2) 0.021(3) 0.011(2) 0.040(3)
C14 0.034(2) 0.108(4) 0.047(3) 0.032(3) 0.010(2) 0.028(3)
C15 0.027(2) 0.075(3) 0.047(3) 0.021(2) 0.0032(19) 0.011(2)
C16 0.0224(19) 0.063(3) 0.0287(19) 0.0121(19) 0.0027(16) 0.0168(19)
C17 0.086(4) 0.133(5) 0.039(3) 0.035(3) 0.028(3) 0.070(4)
C18 0.051(3) 0.125(5) 0.069(4) 0.059(4) 0.013(3) 0.008(3)
C19 0.0256(19) 0.037(2) 0.0326(19) 0.0056(16) 0.0064(16) 0.0057(16)
C20 0.032(2) 0.055(2) 0.040(2) 0.0089(19) 0.0111(18) 0.0188(19)
C21 0.047(3) 0.067(3) 0.038(2) 0.005(2) 0.015(2) 0.026(2)
C22 0.038(2) 0.046(2) 0.030(2) 0.0063(17) 0.0116(18) 0.0101(19)
C23 0.049(3) 0.069(3) 0.025(2) -0.0020(19) 0.0061(19) 0.015(2)
C24 0.041(2) 0.069(3) 0.030(2) 0.004(2) 0.0029(19) 0.010(2)
C25 0.032(2) 0.078(3) 0.035(2) 0.000(2) 0.0000(18) 0.017(2)
C26 0.036(2) 0.066(3) 0.029(2) -0.0011(19) 0.0043(17) 0.018(2)
C27 0.032(2) 0.035(2) 0.0264(18) 0.0024(15) 0.0037(16) 0.0032(16)
C28 0.026(2) 0.034(2) 0.037(2) 0.0056(16) 0.0021(16) 0.0027(16)
B1 0.036(3) 0.045(3) 0.061(3) 0.001(2) 0.007(3) 0.009(2)
F1 0.0502(15) 0.0503(14) 0.0449(14) -0.0008(11) 0.0059(12) 0.0059(12)
F2 0.0443(15) 0.0563(15) 0.0736(18) -0.0118(13) 0.0025(13) 0.0091(12)
F3 0.070(2) 0.064(2) 0.234(5) 0.030(3) -0.033(3) 0.0280(18)
F4 0.172(4) 0.092(2) 0.105(3) -0.033(2) 0.099(3) -0.034(2)

loop_
_atom_type_symbol
_atom_type_description
_atom_type_scat_dispersion_real
_atom_type_scat_dispersion_imag
_atom_type_scat_source
C C 0.0033 0.0016 'International Tables Vol C Tables 4.2.6.8 and 6.1.1.4'
H H 0.0000 0.0000 'International Tables Vol C Tables 4.2.6.8 and 6.1.1.4'
B B 0.0013 0.0007 'International Tables Vol C Tables 4.2.6.8 and 6.1.1.4'
N N 0.0061 0.0033 'International Tables Vol C Tables 4.2.6.8 and 6.1.1.4'
O O 0.0106 0.0060 'International Tables Vol C Tables 4.2.6.8 and 6.1.1.4'
F F 0.0171 0.0103 'International Tables Vol C Tables 4.2.6.8 and 6.1.1.4'
Ru Ru -1.2594 0.8363 'International Tables Vol C Tables 4.2.6.8 and 6.1.1.4'

loop_
_geom_angle_atom_site_label_1
_geom_angle_atom_site_label_2
_geom_angle_atom_site_label_3
_geom_angle
_geom_angle_site_symmetry_1
_geom_angle_site_symmetry_3
_geom_angle_publ_flag
N5 Ru1 N2 97.21(12) . . ?
N5 Ru1 O2 176.79(13) . . ?
N2 Ru1 O2 83.07(11) . . ?
N5 Ru1 N3 96.90(14) . . ?
N2 Ru1 N3 82.78(13) . . ?
O2 Ru1 N3 86.31(11) . . ?
N5 Ru1 N1 91.18(14) . . ?
N2 Ru1 N1 80.88(14) . . ?
O2 Ru1 N1 85.70(11) . . ?
N3 Ru1 N1 162.55(12) . . ?
N5 Ru1 N4 101.78(12) . . ?
N2 Ru1 N4 160.53(11) . . ?
O2 Ru1 N4 78.21(10) . . ?
N3 Ru1 N4 90.67(12) . . ?
N1 Ru1 N4 102.82(12) . . ?
C28 O2 Ru1 118.4(2) . . ?
C9 N1 C1 120.1(3) . . ?
C9 N1 Ru1 109.8(3) . . ?
C1 N1 Ru1 130.0(3) . . ?
C10 N2 C11 126.9(3) . . ?
C10 N2 Ru1 117.3(3) . . ?
C11 N2 Ru1 115.0(2) . . ?
C16 N3 Ru1 108.5(3) . . ?
C16 N3 H3N1 113(2) . . ?
Ru1 N3 H3N1 114(2) . . ?
C16 N3 H3N2 112(3) . . ?
Ru1 N3 H3N2 107(3) . . ?
H3N1 N3 H3N2 103(4) . . ?
C19 N4 C27 118.3(3) . . ?
C19 N4 Ru1 111.1(2) . . ?
C27 N4 Ru1 130.6(2) . . ?
O4 N5 Ru1 175.0(3) . . ?
N1 C1 C2 121.5(4) . . ?
N1 C1 C6 119.3(4) . . ?
C2 C1 C6 119.2(4) . . ?
C3 C2 C1 120.5(5) . . ?
C3 C2 H2A 119.7 . . ?
C1 C2 H2A 119.7 . . ?
C2 C3 C4 121.0(5) . . ?
C2 C3 H3A 119.5 . . ?
C4 C3 H3A 119.5 . . ?
C5 C4 C3 119.3(5) . . ?
C5 C4 H4A 120.4 . . ?
C3 C4 H4A 120.4 . . ?
C4 C5 C6 121.8(5) . . ?
C4 C5 H5A 119.1 . . ?
C6 C5 H5A 119.1 . . ?
C7 C6 C5 123.1(4) . . ?
C7 C6 C1 118.7(5) . . ?
C5 C6 C1 118.1(4) . . ?
C8 C7 C6 120.9(4) . . ?
C8 C7 H7A 119.6 . . ?
C6 C7 H7A 119.6 . . ?
C7 C8 C9 119.0(4) . . ?
C7 C8 H8A 120.5 . . ?
C9 C8 H8A 120.5 . . ?
N1 C9 C8 121.8(4) . . ?
N1 C9 C10 118.9(4) . . ?
C8 C9 C10 119.3(4) . . ?
O1 C10 N2 126.3(4) . . ?
O1 C10 C9 120.6(4) . . ?
N2 C10 C9 113.1(3) . . ?
C16 C11 C12 118.6(4) . . ?
C16 C11 N2 115.9(3) . . ?
C12 C11 N2 125.5(4) . . ?
C11 C12 C13 119.9(4) . . ?
C11 C12 H12A 120.0 . . ?
C13 C12 H12A 120.0 . . ?
C14 C13 C12 121.0(4) . . ?
C14 C13 C17 121.2(5) . . ?
C12 C13 C17 117.8(5) . . ?
C13 C14 C15 118.3(5) . . ?
C13 C14 C18 121.5(4) . . ?
C15 C14 C18 120.2(5) . . ?
C16 C15 C14 120.7(5) . . ?
C16 C15 H15A 119.7 . . ?
C14 C15 H15A 119.7 . . ?
C11 C16 C15 121.6(4) . . ?
C11 C16 N3 117.6(4) . . ?
C15 C16 N3 120.8(4) . . ?
C13 C17 H17A 109.5 . . ?
C13 C17 H17B 109.5 . . ?
H17A C17 H17B 109.5 . . ?
C13 C17 H17C 109.5 . . ?
H17A C17 H17C 109.5 . . ?
H17B C17 H17C 109.5 . . ?
C14 C18 H18A 109.5 . . ?
C14 C18 H18B 109.5 . . ?
H18A C18 H18B 109.5 . . ?
C14 C18 H18C 109.5 . . ?
H18A C18 H18C 109.5 . . ?
H18B C18 H18C 109.5 . . ?
N4 C19 C20 123.9(3) . . ?
N4 C19 C28 115.8(3) . . ?
C20 C19 C28 120.3(3) . . ?
C21 C20 C19 118.9(3) . . ?
C21 C20 H20A 120.6 . . ?
C19 C20 H20A 120.6 . . ?
C20 C21 C22 120.3(4) . . ?
C20 C21 H21A 119.9 . . ?
C22 C21 H21A 119.9 . . ?
C21 C22 C23 122.6(4) . . ?
C21 C22 C27 118.3(3) . . ?
C23 C22 C27 119.1(3) . . ?
C24 C23 C22 121.0(4) . . ?
C24 C23 H23A 119.5 . . ?
C22 C23 H23A 119.5 . . ?
C23 C24 C25 120.0(4) . . ?
C23 C24 H24A 120.0 . . ?
C25 C24 H24A 120.0 . . ?
C26 C25 C24 120.8(4) . . ?
C26 C25 H25A 119.6 . . ?
C24 C25 H25A 119.6 . . ?
C25 C26 C27 120.8(4) . . ?
C25 C26 H26A 119.6 . . ?
C27 C26 H26A 119.6 . . ?
N4 C27 C26 121.5(3) . . ?
N4 C27 C22 120.3(3) . . ?
C26 C27 C22 118.2(3) . . ?
O3 C28 O2 123.8(3) . . ?
O3 C28 C19 121.2(3) . . ?
O2 C28 C19 115.0(3) . . ?
F3 B1 F4 110.3(5) . . ?
F3 B1 F1 111.3(4) . . ?
F4 B1 F1 109.4(4) . . ?
F3 B1 F2 106.0(4) . . ?
F4 B1 F2 109.5(4) . . ?
F1 B1 F2 110.2(4) . . ?

loop_
_geom_bond_atom_site_label_1
_geom_bond_atom_site_label_2
_geom_bond_distance
_geom_bond_site_symmetry_2
_geom_bond_publ_flag
Ru1 N5 1.737(3) . ?
Ru1 N2 1.977(3) . ?
Ru1 O2 1.997(2) . ?
Ru1 N3 2.077(4) . ?
Ru1 N1 2.135(3) . ?
Ru1 N4 2.174(3) . ?
O1 C10 1.234(4) . ?
O2 C28 1.298(4) . ?
O3 C28 1.220(4) . ?
O4 N5 1.158(3) . ?
N1 C9 1.329(5) . ?
N1 C1 1.378(5) . ?
N2 C10 1.353(5) . ?
N2 C11 1.409(5) . ?
N3 C16 1.470(5) . ?
N3 H3N1 0.91(4) . ?
N3 H3N2 0.82(4) . ?
N4 C19 1.334(4) . ?
N4 C27 1.386(4) . ?
C1 C2 1.385(6) . ?
C1 C6 1.425(6) . ?
C2 C3 1.366(7) . ?
C2 H2A 0.9500 . ?
C3 C4 1.406(7) . ?
C3 H3A 0.9500 . ?
C4 C5 1.344(7) . ?
C4 H4A 0.9500 . ?
C5 C6 1.411(7) . ?
C5 H5A 0.9500 . ?
C6 C7 1.390(6) . ?
C7 C8 1.345(7) . ?
C7 H7A 0.9500 . ?
C8 C9 1.414(6) . ?
C8 H8A 0.9500 . ?
C9 C10 1.496(6) . ?
C11 C16 1.382(6) . ?
C11 C12 1.401(5) . ?
C12 C13 1.402(7) . ?
C12 H12A 0.9500 . ?
C13 C14 1.393(7) . ?
C13 C17 1.528(6) . ?
C14 C15 1.395(6) . ?
C14 C18 1.497(7) . ?
C15 C16 1.383(6) . ?
C15 H15A 0.9500 . ?
C17 H17A 0.9800 . ?
C17 H17B 0.9800 . ?
C17 H17C 0.9800 . ?
C18 H18A 0.9800 . ?
C18 H18B 0.9800 . ?
C18 H18C 0.9800 . ?
C19 C20 1.388(5) . ?
C19 C28 1.501(5) . ?
C20 C21 1.354(5) . ?
C20 H20A 0.9500 . ?
C21 C22 1.408(5) . ?
C21 H21A 0.9500 . ?
C22 C23 1.415(5) . ?
C22 C27 1.420(5) . ?
C23 C24 1.347(5) . ?
C23 H23A 0.9500 . ?
C24 C25 1.399(5) . ?
C24 H24A 0.9500 . ?
C25 C26 1.368(5) . ?
C25 H25A 0.9500 . ?
C26 C27 1.402(5) . ?
C26 H26A 0.9500 . ?
B1 F3 1.345(6) . ?
B1 F4 1.352(6) . ?
B1 F1 1.365(5) . ?
B1 F2 1.393(6) . ?

loop_
_geom_hbond_atom_site_label_D
_geom_hbond_atom_site_label_H
_geom_hbond_atom_site_label_A
_geom_hbond_distance_DH
_geom_hbond_distance_HA
_geom_hbond_distance_DA
_geom_hbond_angle_DHA
_geom_hbond_site_symmetry_A
N3 H3N1 F2 0.91(4) 2.06(4) 2.894(4) 152(3) .
N3 H3N1 F4 0.91(4) 2.62(4) 3.162(5) 119(3) .
N3 H3N2 O3 0.82(4) 2.10(4) 2.809(4) 145(4) 1_655

loop_
_geom_torsion_atom_site_label_1
_geom_torsion_atom_site_label_2
_geom_torsion_atom_site_label_3
_geom_torsion_atom_site_label_4
_geom_torsion
_geom_torsion_site_symmetry_1
_geom_torsion_site_symmetry_2
_geom_torsion_site_symmetry_3
_geom_torsion_site_symmetry_4
_geom_torsion_publ_flag
N5 Ru1 O2 C28 79(2) . . . . ?
N2 Ru1 O2 C28 174.2(3) . . . . ?
N3 Ru1 O2 C28 -102.6(3) . . . . ?
N1 Ru1 O2 C28 92.9(3) . . . . ?
N4 Ru1 O2 C28 -11.2(3) . . . . ?
N5 Ru1 N1 C9 -98.0(2) . . . . ?
N2 Ru1 N1 C9 -0.9(2) . . . . ?
O2 Ru1 N1 C9 82.8(2) . . . . ?
N3 Ru1 N1 C9 19.8(5) . . . . ?
N4 Ru1 N1 C9 159.6(2) . . . . ?
N5 Ru1 N1 C1 83.9(3) . . . . ?
N2 Ru1 N1 C1 -179.0(3) . . . . ?
O2 Ru1 N1 C1 -95.3(3) . . . . ?
N3 Ru1 N1 C1 -158.3(4) . . . . ?
N4 Ru1 N1 C1 -18.5(3) . . . . ?
N5 Ru1 N2 C10 91.0(3) . . . . ?
O2 Ru1 N2 C10 -85.8(3) . . . . ?
N3 Ru1 N2 C10 -172.9(3) . . . . ?
N1 Ru1 N2 C10 1.0(2) . . . . ?
N4 Ru1 N2 C10 -101.7(4) . . . . ?
N5 Ru1 N2 C11 -98.7(3) . . . . ?
O2 Ru1 N2 C11 84.6(2) . . . . ?
N3 Ru1 N2 C11 -2.6(2) . . . . ?
N1 Ru1 N2 C11 171.3(2) . . . . ?
N4 Ru1 N2 C11 68.6(5) . . . . ?
N5 Ru1 N3 C16 100.0(2) . . . . ?
N2 Ru1 N3 C16 3.6(2) . . . . ?
O2 Ru1 N3 C16 -79.9(2) . . . . ?
N1 Ru1 N3 C16 -17.0(5) . . . . ?
N4 Ru1 N3 C16 -158.0(2) . . . . ?
N5 Ru1 N4 C19 -170.6(3) . . . . ?
N2 Ru1 N4 C19 22.3(5) . . . . ?
O2 Ru1 N4 C19 6.1(2) . . . . ?
N3 Ru1 N4 C19 92.2(3) . . . . ?
N1 Ru1 N4 C19 -76.7(3) . . . . ?
N5 Ru1 N4 C27 9.0(3) . . . . ?
N2 Ru1 N4 C27 -158.1(4) . . . . ?
O2 Ru1 N4 C27 -174.3(3) . . . . ?
N3 Ru1 N4 C27 -88.2(3) . . . . ?
N1 Ru1 N4 C27 102.9(3) . . . . ?
N2 Ru1 N5 O4 -125(3) . . . . ?
O2 Ru1 N5 O4 -30(5) . . . . ?
N3 Ru1 N5 O4 151(3) . . . . ?
N1 Ru1 N5 O4 -44(3) . . . . ?
N4 Ru1 N5 O4 59(3) . . . . ?
C9 N1 C1 C2 175.2(4) . . . . ?
Ru1 N1 C1 C2 -6.8(6) . . . . ?
C9 N1 C1 C6 -3.8(5) . . . . ?
Ru1 N1 C1 C6 174.2(3) . . . . ?
N1 C1 C2 C3 178.1(4) . . . . ?
C6 C1 C2 C3 -2.9(7) . . . . ?
C1 C2 C3 C4 0.5(8) . . . . ?
C2 C3 C4 C5 2.2(9) . . . . ?
C3 C4 C5 C6 -2.3(8) . . . . ?
C4 C5 C6 C7 177.1(5) . . . . ?
C4 C5 C6 C1 -0.1(7) . . . . ?
N1 C1 C6 C7 4.5(6) . . . . ?
C2 C1 C6 C7 -174.6(4) . . . . ?
N1 C1 C6 C5 -178.2(4) . . . . ?
C2 C1 C6 C5 2.7(6) . . . . ?
C5 C6 C7 C8 -179.5(4) . . . . ?
C1 C6 C7 C8 -2.3(6) . . . . ?
C6 C7 C8 C9 -0.5(6) . . . . ?
C1 N1 C9 C8 0.9(5) . . . . ?
Ru1 N1 C9 C8 -177.4(3) . . . . ?
C1 N1 C9 C10 179.0(3) . . . . ?
Ru1 N1 C9 C10 0.7(4) . . . . ?
C7 C8 C9 N1 1.3(6) . . . . ?
C7 C8 C9 C10 -176.8(3) . . . . ?
C11 N2 C10 O1 9.0(6) . . . . ?
Ru1 N2 C10 O1 178.0(3) . . . . ?
C11 N2 C10 C9 -169.9(3) . . . . ?
Ru1 N2 C10 C9 -0.9(4) . . . . ?
N1 C9 C10 O1 -178.9(3) . . . . ?
C8 C9 C10 O1 -0.7(5) . . . . ?
N1 C9 C10 N2 0.1(5) . . . . ?
C8 C9 C10 N2 178.2(3) . . . . ?
C10 N2 C11 C16 170.1(3) . . . . ?
Ru1 N2 C11 C16 0.9(4) . . . . ?
C10 N2 C11 C12 -8.9(6) . . . . ?
Ru1 N2 C11 C12 -178.1(3) . . . . ?
C16 C11 C12 C13 0.4(5) . . . . ?
N2 C11 C12 C13 179.4(3) . . . . ?
C11 C12 C13 C14 -1.7(6) . . . . ?
C11 C12 C13 C17 178.5(3) . . . . ?
C12 C13 C14 C15 1.5(6) . . . . ?
C17 C13 C14 C15 -178.8(4) . . . . ?
C12 C13 C14 C18 -179.4(4) . . . . ?
C17 C13 C14 C18 0.4(6) . . . . ?
C13 C14 C15 C16 0.1(6) . . . . ?
C18 C14 C15 C16 -179.0(4) . . . . ?
C12 C11 C16 C15 1.2(5) . . . . ?
N2 C11 C16 C15 -177.9(3) . . . . ?
C12 C11 C16 N3 -178.4(3) . . . . ?
N2 C11 C16 N3 2.5(5) . . . . ?
C14 C15 C16 C11 -1.5(6) . . . . ?
C14 C15 C16 N3 178.1(3) . . . . ?
Ru1 N3 C16 C11 -4.3(4) . . . . ?
Ru1 N3 C16 C15 176.0(3) . . . . ?
C27 N4 C19 C20 -1.4(6) . . . . ?
Ru1 N4 C19 C20 178.2(3) . . . . ?
C27 N4 C19 C28 179.2(3) . . . . ?
Ru1 N4 C19 C28 -1.1(4) . . . . ?
N4 C19 C20 C21 0.0(6) . . . . ?
C28 C19 C20 C21 179.4(4) . . . . ?
C19 C20 C21 C22 0.0(6) . . . . ?
C20 C21 C22 C23 -179.1(4) . . . . ?
C20 C21 C22 C27 1.4(6) . . . . ?
C21 C22 C23 C24 -178.1(4) . . . . ?
C27 C22 C23 C24 1.5(6) . . . . ?
C22 C23 C24 C25 1.7(7) . . . . ?
C23 C24 C25 C26 -2.9(7) . . . . ?
C24 C25 C26 C27 0.8(7) . . . . ?
C19 N4 C27 C26 -176.0(4) . . . . ?
Ru1 N4 C27 C26 4.3(5) . . . . ?
C19 N4 C27 C22 2.8(5) . . . . ?
Ru1 N4 C27 C22 -176.8(3) . . . . ?
C25 C26 C27 N4 -178.8(4) . . . . ?
C25 C26 C27 C22 2.4(6) . . . . ?
C21 C22 C27 N4 -2.8(6) . . . . ?
C23 C22 C27 N4 177.6(4) . . . . ?
C21 C22 C27 C26 176.1(4) . . . . ?
C23 C22 C27 C26 -3.5(6) . . . . ?
Ru1 O2 C28 O3 -167.7(3) . . . . ?
Ru1 O2 C28 C19 13.9(4) . . . . ?
N4 C19 C28 O3 173.6(3) . . . . ?
C20 C19 C28 O3 -5.7(6) . . . . ?
N4 C19 C28 O2 -7.8(5) . . . . ?
C20 C19 C28 O2 172.8(3) . . . . ?
